data_4075197
loop_
_publ_author_name
'Subashi, Esla'
'Rheingold, Arnold L.'
'Weinert, Charles S.'

_publ_section_title
;
 Preparation of Oligogermanes via the Hydrogermolysis Reaction
;
_journal_issue 13
_journal_name_full Organometallics
_journal_page_first 3211
_journal_paper_doi 10.1021/om060115x
_journal_volume 25
_journal_year 2006
_chemical_formula_sum 'C30 H42 Ge2'
_chemical_formula_weight 547.82
_chemical_name_systematic
; 

 NOTE: This is compound 1

;
_space_group_IT_number 2
_symmetry_cell_setting triclinic
_symmetry_space_group_name_Hall '-P 1'
_symmetry_space_group_name_H-M 'P -1'
_atom_sites_solution_hydrogens geom
_atom_sites_solution_primary direct
_atom_sites_solution_secondary difmap
_audit_creation_method SHELXL-97
_cell_angle_alpha 109.043(4)
_cell_angle_beta 100.239(4)
_cell_angle_gamma 98.645(4)
_cell_formula_units_Z 4
_cell_length_a 10.051(3)
_cell_length_b 15.141(4)
_cell_length_c 20.970(6)
_cell_measurement_reflns_used 8512
_cell_measurement_temperature 215(2)
_cell_measurement_theta_max 27.22
_cell_measurement_theta_min 2.28
_cell_volume 2893.2(14)
_computing_cell_refinement 'Bruker SMART'
_computing_data_collection 'Bruker SMART'
_computing_data_reduction 'Bruker SAINT'
_computing_molecular_graphics 'Bruker SHELXTL'
_computing_publication_material 'Bruker SHELXTL'
_computing_structure_refinement 'SHELXL-97 (Sheldrick, 1997)'
_computing_structure_solution 'SHELXS-97 (Sheldrick, 1990)'
_diffrn_ambient_temperature 215(2)
_diffrn_measured_fraction_theta_full 0.982
_diffrn_measured_fraction_theta_max 0.982
_diffrn_measurement_device_type 'CCD area detector'
_diffrn_measurement_method 'phi and omega scans'
_diffrn_radiation_monochromator graphite
_diffrn_radiation_source 'fine-focus sealed tube'
_diffrn_radiation_type MoK\a
_diffrn_radiation_wavelength 0.71073
_diffrn_reflns_av_R_equivalents 0.0286
_diffrn_reflns_av_sigmaI/netI 0.0509
_diffrn_reflns_limit_h_max 12
_diffrn_reflns_limit_h_min -12
_diffrn_reflns_limit_k_max 18
_diffrn_reflns_limit_k_min -18
_diffrn_reflns_limit_l_max 25
_diffrn_reflns_limit_l_min -25
_diffrn_reflns_number 21491
_diffrn_reflns_theta_full 26.00
_diffrn_reflns_theta_max 26.00
_diffrn_reflns_theta_min 2.09
_exptl_absorpt_coefficient_mu 2.092
_exptl_absorpt_correction_T_max 0.6797
_exptl_absorpt_correction_T_min 0.5726
_exptl_absorpt_correction_type empirical
_exptl_absorpt_process_details sadabs
_exptl_crystal_colour colorless
_exptl_crystal_density_diffrn 1.258
_exptl_crystal_density_meas 0
_exptl_crystal_density_method 'not measured'
_exptl_crystal_description plate
_exptl_crystal_F_000 1144
_exptl_crystal_size_max 0.30
_exptl_crystal_size_mid 0.30
_exptl_crystal_size_min 0.20
_refine_diff_density_max 1.590
_refine_diff_density_min -0.469
_refine_diff_density_rms 0.088
_refine_ls_extinction_method none
_refine_ls_goodness_of_fit_ref 1.004
_refine_ls_hydrogen_treatment mixed
_refine_ls_matrix_type full
_refine_ls_number_parameters 577
_refine_ls_number_reflns 11166
_refine_ls_number_restraints 0
_refine_ls_restrained_S_all 1.004
_refine_ls_R_factor_all 0.0832
_refine_ls_R_factor_gt 0.0485
_refine_ls_shift/su_max 0.071
_refine_ls_shift/su_mean 0.004
_refine_ls_structure_factor_coef Fsqd
_refine_ls_weighting_details 'calc w=1/[\s^2^(Fo^2^)+(0.0800P)^2^+0.0000P] where P=(Fo^2^+2Fc^2^)/3'
_refine_ls_weighting_scheme calc
_refine_ls_wR_factor_gt 0.1199
_refine_ls_wR_factor_ref 0.1400
_reflns_number_gt 7259
_reflns_number_total 11166
_reflns_threshold_expression >2sigma(I)
_cod_data_source_file om060115xsi20060203_074012.cif
_cod_data_source_block wein3
_cod_depositor_comments
;
The following automatic conversions were performed:

'_symmetry_cell_setting' value 'Triclinic' changed to 'triclinic'
according to /home/saulius/struct/CIF-dictionaries/cif_core.dic
dictionary named 'cif_core.dic' version 2.4.1 from 2010-06-29.

Automatic conversion script
Id: cif_fix_values 1715 2011-07-08 13:25:40Z adriana 
;
_cod_original_cell_volume 2893.1(14)
_cod_original_sg_symbol_H-M P-1
_cod_database_code 4075197

loop_
_symmetry_equiv_pos_as_xyz
'x, y, z'
'-x, -y, -z'

loop_
_atom_site_label
_atom_site_type_symbol
_atom_site_fract_x
_atom_site_fract_y
_atom_site_fract_z
_atom_site_U_iso_or_equiv
_atom_site_adp_type
_atom_site_occupancy
_atom_site_symmetry_multiplicity
_atom_site_calc_flag
_atom_site_refinement_flags
Ge1 Ge 0.42498(4) 0.11978(3) 0.32324(2) 0.04544(13) Uani 1 1 d .
Ge1' Ge 0.93834(4) 0.62210(3) 0.31645(2) 0.04647(13) Uani 1 1 d .
Ge2' Ge 0.85948(5) 0.50460(3) 0.19888(2) 0.05873(15) Uani 1 1 d .
Ge2 Ge 0.31057(5) -0.00333(3) 0.21158(2) 0.06344(16) Uani 1 1 d .
C1' C 0.9396(5) 0.3940(3) 0.1943(2) 0.0699(12) Uani 1 1 d .
H1'A H 1.0397 0.4171 0.2147 0.084 Uiso 1 1 calc R
H1'B H 0.9009 0.3631 0.2235 0.084 Uiso 1 1 calc R
C1 C 0.3999(6) -0.1094(3) 0.1959(3) 0.0939(17) Uani 1 1 d .
H1A H 0.4987 -0.0847 0.2011 0.113 Uiso 1 1 calc R
H1B H 0.3930 -0.1351 0.2328 0.113 Uiso 1 1 calc R
C2' C 0.9178(5) 0.3190(3) 0.1231(2) 0.0772(13) Uani 1 1 d .
H2'A H 0.8180 0.2986 0.1015 0.093 Uiso 1 1 calc R
H2'B H 0.9614 0.3489 0.0947 0.093 Uiso 1 1 calc R
C2 C 0.3463(7) -0.1911(4) 0.1272(3) 0.109(2) Uani 1 1 d .
H2A H 0.3600 -0.1668 0.0903 0.131 Uiso 1 1 calc R
H2B H 0.2462 -0.2132 0.1202 0.131 Uiso 1 1 calc R
C3' C 0.9723(7) 0.2320(4) 0.1202(3) 0.1000(19) Uani 1 1 d .
H3'A H 0.9292 0.2020 0.1487 0.120 Uiso 1 1 calc R
H3'B H 1.0723 0.2520 0.1412 0.120 Uiso 1 1 calc R
C3 C 0.4125(10) -0.2768(5) 0.1186(4) 0.168(4) Uani 1 1 d .
H3A H 0.5132 -0.2534 0.1292 0.202 Uiso 1 1 calc R
H3B H 0.3934 -0.3032 0.1538 0.202 Uiso 1 1 calc R
C4' C 0.9481(7) 0.1582(4) 0.0486(3) 0.121(2) Uani 1 1 d .
H4'A H 0.9856 0.1039 0.0517 0.181 Uiso 1 1 calc R
H4'B H 0.9939 0.1861 0.0204 0.181 Uiso 1 1 calc R
H4'C H 0.8493 0.1369 0.0274 0.181 Uiso 1 1 calc R
C4 C 0.3735(11) -0.3501(6) 0.0558(5) 0.211(5) Uani 1 1 d .
H4A H 0.4247 -0.3991 0.0572 0.317 Uiso 1 1 calc R
H4B H 0.3930 -0.3261 0.0201 0.317 Uiso 1 1 calc R
H4C H 0.2749 -0.3772 0.0454 0.317 Uiso 1 1 calc R
C5' C 0.6587(5) 0.4645(4) 0.1691(3) 0.0867(15) Uani 1 1 d .
H5'A H 0.6217 0.5202 0.1672 0.104 Uiso 1 1 calc R
H5'B H 0.6338 0.4169 0.1216 0.104 Uiso 1 1 calc R
C5 C 0.2924(8) 0.0452(4) 0.1382(3) 0.134(3) Uani 1 1 d .
H5A H 0.2425 -0.0085 0.0954 0.160 Uiso 1 1 calc R
H5B H 0.2320 0.0907 0.1473 0.160 Uiso 1 1 calc R
C6' C 0.5899(6) 0.4237(4) 0.2121(3) 0.1004(19) Uani 1 1 d .
H6'A H 0.6105 0.4718 0.2592 0.120 Uiso 1 1 calc R
H6'B H 0.6276 0.3688 0.2152 0.120 Uiso 1 1 calc R
C6 C 0.4116(8) 0.0913(6) 0.1240(3) 0.138(3) Uani 1 1 d .
H6A H 0.4764 0.0486 0.1190 0.165 Uiso 1 1 calc R
H6B H 0.4568 0.1492 0.1649 0.165 Uiso 1 1 calc R
C7' C 0.4302(6) 0.3905(5) 0.1832(3) 0.113(2) Uani 1 1 d .
H7'A H 0.4103 0.3474 0.1346 0.136 Uiso 1 1 calc R
H7'B H 0.3928 0.3536 0.2093 0.136 Uiso 1 1 calc R
C7 C 0.3909(9) 0.1202(5) 0.0607(4) 0.134(3) Uani 1 1 d .
H7A H 0.3370 0.0648 0.0199 0.161 Uiso 1 1 calc R
H7B H 0.3380 0.1705 0.0679 0.161 Uiso 1 1 calc R
C8' C 0.3584(8) 0.4680(6) 0.1869(4) 0.151(3) Uani 1 1 d .
H8'A H 0.2595 0.4415 0.1688 0.227 Uiso 1 1 calc R
H8'B H 0.3915 0.5032 0.1595 0.227 Uiso 1 1 calc R
H8'C H 0.3765 0.5108 0.2349 0.227 Uiso 1 1 calc R
C8 C 0.5207(10) 0.1545(5) 0.0482(4) 0.177(4) Uani 1 1 d .
H8A H 0.5041 0.1731 0.0079 0.266 Uiso 1 1 calc R
H8B H 0.5721 0.1042 0.0398 0.266 Uiso 1 1 calc R
H8C H 0.5741 0.2095 0.0885 0.266 Uiso 1 1 calc R
C9' C 0.9239(7) 0.5562(4) 0.1311(3) 0.1051(19) Uani 1 1 d .
H9'A H 1.0210 0.5906 0.1518 0.126 Uiso 1 1 calc R
H9'B H 0.9227 0.5014 0.0899 0.126 Uiso 1 1 calc R
C9 C 0.1184(7) -0.0540(5) 0.2172(4) 0.155(3) Uani 1 1 d .
H9A H 0.1103 -0.1222 0.2092 0.186 Uiso 1 1 calc R
H9B H 0.1137 -0.0228 0.2654 0.186 Uiso 1 1 calc R
C10' C 0.8559(12) 0.6148(8) 0.1093(5) 0.239(6) Uani 1 1 d .
H10C H 0.8729 0.6752 0.1488 0.287 Uiso 1 1 calc R
H10D H 0.7564 0.5860 0.0973 0.287 Uiso 1 1 calc R
C10 C 0.0081(8) -0.0473(10) 0.1782(5) 0.261(7) Uani 1 1 d .
H10A H 0.0165 -0.0821 0.1312 0.313 Uiso 1 1 calc R
H10B H 0.0279 0.0205 0.1835 0.313 Uiso 1 1 calc R
C11' C 0.8882(11) 0.6395(8) 0.0474(5) 0.176(4) Uani 1 1 d .
H11B H 0.9661 0.6954 0.0646 0.211 Uiso 1 1 calc R
H11D H 0.9169 0.5856 0.0165 0.211 Uiso 1 1 calc R
C11 C -0.1245(11) -0.0666(11) 0.1721(6) 0.229(6) Uani 1 1 d .
H11A H -0.1506 -0.1365 0.1581 0.274 Uiso 1 1 calc R
H11C H -0.1356 -0.0405 0.2197 0.274 Uiso 1 1 calc R
C12 C -0.2230(11) -0.0452(8) 0.1346(6) 0.222(5) Uani 1 1 d .
H12A H -0.3123 -0.0777 0.1365 0.333 Uiso 1 1 calc R
H12B H -0.2150 -0.0655 0.0868 0.333 Uiso 1 1 calc R
H12C H -0.2154 0.0235 0.1526 0.333 Uiso 1 1 calc R
C12' C 0.7805(13) 0.6584(11) 0.0109(6) 0.326(9) Uani 1 1 d .
H12D H 0.7980 0.6574 -0.0333 0.488 Uiso 1 1 calc R
H12E H 0.7676 0.7212 0.0368 0.488 Uiso 1 1 calc R
H12F H 0.6975 0.6103 0.0028 0.488 Uiso 1 1 calc R
C21' C 0.8797(4) 0.7416(3) 0.32357(19) 0.0463(9) Uani 1 1 d .
C21 C 0.6277(4) 0.1463(2) 0.3451(2) 0.0469(9) Uani 1 1 d .
C22' C 0.7445(4) 0.7419(3) 0.2981(3) 0.0716(13) Uani 1 1 d .
H22A H 0.6791 0.6832 0.2763 0.086 Uiso 1 1 calc R
C22 C 0.7018(5) 0.1588(3) 0.2980(2) 0.0706(12) Uani 1 1 d .
H22B H 0.6536 0.1512 0.2532 0.085 Uiso 1 1 calc R
C23 C 0.8443(5) 0.1821(4) 0.3153(3) 0.0825(15) Uani 1 1 d .
H23A H 0.8923 0.1909 0.2825 0.099 Uiso 1 1 calc R
C23' C 0.7016(5) 0.8254(3) 0.3034(3) 0.0792(14) Uani 1 1 d .
H23B H 0.6079 0.8235 0.2859 0.095 Uiso 1 1 calc R
C24' C 0.7960(5) 0.9117(3) 0.3342(2) 0.0670(12) Uani 1 1 d .
H24A H 0.7677 0.9690 0.3372 0.080 Uiso 1 1 calc R
C24 C 0.9168(4) 0.1925(3) 0.3804(3) 0.0694(13) Uani 1 1 d .
H24B H 1.0143 0.2074 0.3921 0.083 Uiso 1 1 calc R
C25 C 0.8459(4) 0.1810(3) 0.4276(2) 0.0628(11) Uani 1 1 d .
H25A H 0.8949 0.1893 0.4725 0.075 Uiso 1 1 calc R
C25' C 0.9292(5) 0.9138(3) 0.3601(2) 0.0716(13) Uani 1 1 d .
H25B H 0.9938 0.9728 0.3816 0.086 Uiso 1 1 calc R
C26 C 0.7028(4) 0.1573(3) 0.4104(2) 0.0535(10) Uani 1 1 d .
H26A H 0.6556 0.1484 0.4434 0.064 Uiso 1 1 calc R
C26' C 0.9720(4) 0.8294(3) 0.3552(2) 0.0620(11) Uani 1 1 d .
H26B H 1.0654 0.8320 0.3738 0.074 Uiso 1 1 calc R
C31 C 0.3712(4) 0.2411(2) 0.33118(19) 0.0452(8) Uani 1 1 d .
C31' C 1.1410(4) 0.6545(3) 0.3451(2) 0.0492(9) Uani 1 1 d .
C32 C 0.4676(4) 0.3279(3) 0.3588(2) 0.0616(11) Uani 1 1 d .
H32A H 0.5619 0.3287 0.3735 0.074 Uiso 1 1 calc R
C32' C 1.2195(5) 0.6757(4) 0.3027(2) 0.0770(14) Uani 1 1 d .
H32B H 1.1748 0.6739 0.2588 0.092 Uiso 1 1 calc R
C33 C 0.4278(5) 0.4129(3) 0.3652(2) 0.0725(13) Uani 1 1 d .
H33A H 0.4948 0.4710 0.3840 0.087 Uiso 1 1 calc R
C33' C 1.3622(5) 0.6995(4) 0.3228(3) 0.0934(17) Uani 1 1 d .
H33B H 1.4136 0.7144 0.2929 0.112 Uiso 1 1 calc R
C34 C 0.2915(5) 0.4130(3) 0.3444(2) 0.0634(11) Uani 1 1 d .
H34A H 0.2641 0.4710 0.3486 0.076 Uiso 1 1 calc R
C34' C 1.4296(5) 0.7016(3) 0.3864(3) 0.0797(15) Uani 1 1 d .
H34B H 1.5271 0.7167 0.3999 0.096 Uiso 1 1 calc R
C35 C 0.1949(4) 0.3281(3) 0.3173(2) 0.0626(11) Uani 1 1 d .
H35A H 0.1006 0.3278 0.3031 0.075 Uiso 1 1 calc R
C35' C 1.3546(5) 0.6817(3) 0.4296(3) 0.0711(13) Uani 1 1 d .
H35B H 1.4001 0.6842 0.4736 0.085 Uiso 1 1 calc R
C36 C 0.2346(4) 0.2435(3) 0.3106(2) 0.0557(10) Uani 1 1 d .
H36A H 0.1668 0.1858 0.2916 0.067 Uiso 1 1 calc R
C36' C 1.2114(4) 0.6578(3) 0.4093(2) 0.0576(10) Uani 1 1 d .
H36B H 1.1607 0.6435 0.4397 0.069 Uiso 1 1 calc R
C41 C 0.3645(4) 0.0768(2) 0.3938(2) 0.0476(9) Uani 1 1 d .
C41' C 0.8722(4) 0.5748(2) 0.38391(19) 0.0457(9) Uani 1 1 d .
C42 C 0.3801(4) -0.0114(3) 0.3970(2) 0.0542(10) Uani 1 1 d .
H42A H 0.4224 -0.0498 0.3653 0.065 Uiso 1 1 calc R
C42' C 0.8099(4) 0.6290(3) 0.4326(2) 0.0566(10) Uani 1 1 d .
H42B H 0.7971 0.6891 0.4323 0.068 Uiso 1 1 calc R
C43 C 0.3358(4) -0.0439(3) 0.4451(2) 0.0611(11) Uani 1 1 d .
H43A H 0.3484 -0.1037 0.4462 0.073 Uiso 1 1 calc R
C43' C 0.7670(4) 0.5963(3) 0.4809(2) 0.0635(11) Uani 1 1 d .
H43B H 0.7262 0.6345 0.5136 0.076 Uiso 1 1 calc R
C44' C 0.7828(4) 0.5084(3) 0.4821(2) 0.0619(11) Uani 1 1 d .
H44A H 0.7530 0.4861 0.5153 0.074 Uiso 1 1 calc R
C44 C 0.2732(4) 0.0105(3) 0.4914(2) 0.0593(10) Uani 1 1 d .
H44B H 0.2423 -0.0118 0.5243 0.071 Uiso 1 1 calc R
C45 C 0.2560(4) 0.0976(3) 0.4895(2) 0.0619(11) Uani 1 1 d .
H45A H 0.2132 0.1350 0.5215 0.074 Uiso 1 1 calc R
C45' C 0.8427(4) 0.4535(3) 0.4345(2) 0.0629(11) Uani 1 1 d .
H45B H 0.8541 0.3931 0.4348 0.076 Uiso 1 1 calc R
C46 C 0.3001(4) 0.1311(3) 0.4416(2) 0.0566(10) Uani 1 1 d .
H46A H 0.2868 0.1910 0.4410 0.068 Uiso 1 1 calc R
C46' C 0.8864(4) 0.4864(3) 0.3861(2) 0.0545(10) Uani 1 1 d .
H46B H 0.9269 0.4476 0.3536 0.065 Uiso 1 1 calc R

loop_
_atom_site_aniso_label
_atom_site_aniso_U_11
_atom_site_aniso_U_22
_atom_site_aniso_U_33
_atom_site_aniso_U_23
_atom_site_aniso_U_13
_atom_site_aniso_U_12
Ge1 0.0433(2) 0.0403(2) 0.0561(3) 0.02007(19) 0.01405(18) 0.01111(16)
Ge1' 0.0443(2) 0.0400(2) 0.0565(3) 0.01914(19) 0.01123(18) 0.01096(16)
Ge2' 0.0628(3) 0.0551(3) 0.0556(3) 0.0197(2) 0.0073(2) 0.0146(2)
Ge2 0.0625(3) 0.0490(3) 0.0671(3) 0.0159(2) -0.0009(2) 0.0097(2)
C1' 0.080(3) 0.066(3) 0.056(3) 0.012(2) 0.010(2) 0.026(2)
C1 0.110(4) 0.068(3) 0.087(4) 0.006(3) 0.009(3) 0.040(3)
C2' 0.093(4) 0.065(3) 0.066(3) 0.016(2) 0.012(3) 0.021(3)
C2 0.145(6) 0.068(3) 0.090(4) 0.001(3) 0.024(4) 0.023(4)
C3' 0.132(5) 0.076(4) 0.081(4) 0.012(3) 0.015(3) 0.046(3)
C3 0.251(10) 0.094(5) 0.109(6) -0.023(4) 0.001(6) 0.077(6)
C4' 0.167(7) 0.085(4) 0.085(4) -0.005(3) 0.023(4) 0.045(4)
C4 0.292(14) 0.138(7) 0.165(9) 0.006(6) 0.032(8) 0.073(8)
C5' 0.064(3) 0.090(4) 0.083(4) 0.013(3) 0.000(3) 0.009(3)
C5 0.197(8) 0.104(5) 0.070(4) 0.027(4) -0.004(4) 0.000(5)
C6' 0.088(4) 0.113(5) 0.085(4) 0.033(3) 0.019(3) -0.012(3)
C6 0.125(6) 0.177(7) 0.081(5) 0.038(5) 0.022(4) -0.028(5)
C7' 0.084(4) 0.122(5) 0.113(5) 0.026(4) 0.029(4) -0.006(4)
C7 0.196(9) 0.111(5) 0.093(5) 0.046(4) 0.033(5) 0.008(5)
C8' 0.105(5) 0.151(7) 0.194(9) 0.046(6) 0.056(5) 0.032(5)
C8 0.245(11) 0.133(7) 0.177(8) 0.068(6) 0.102(8) 0.020(7)
C9' 0.133(5) 0.103(4) 0.085(4) 0.045(3) 0.021(4) 0.023(4)
C9 0.081(5) 0.144(7) 0.186(8) 0.010(6) 0.023(5) -0.011(4)
C10' 0.331(15) 0.308(13) 0.273(13) 0.249(12) 0.192(11) 0.180(12)
C10 0.051(5) 0.438(19) 0.200(11) 0.033(10) 0.010(6) -0.004(8)
C11' 0.219(12) 0.201(9) 0.179(10) 0.144(8) 0.065(8) 0.066(9)
C11 0.145(10) 0.368(18) 0.163(10) 0.078(10) 0.022(8) 0.087(11)
C12 0.152(10) 0.276(13) 0.246(14) 0.106(11) 0.043(9) 0.053(10)
C12' 0.278(19) 0.43(2) 0.246(16) 0.186(14) -0.004(13) -0.067(16)
C21' 0.047(2) 0.046(2) 0.052(2) 0.0228(18) 0.0170(17) 0.0133(16)
C21 0.045(2) 0.042(2) 0.057(2) 0.0185(18) 0.0155(18) 0.0141(16)
C22' 0.049(2) 0.055(3) 0.106(4) 0.026(3) 0.010(2) 0.0128(19)
C22 0.057(3) 0.093(3) 0.060(3) 0.028(3) 0.016(2) 0.012(2)
C23 0.058(3) 0.106(4) 0.080(4) 0.027(3) 0.031(3) 0.007(3)
C23' 0.059(3) 0.069(3) 0.113(4) 0.036(3) 0.009(3) 0.029(2)
C24' 0.087(3) 0.051(3) 0.077(3) 0.031(2) 0.028(3) 0.030(2)
C24 0.045(2) 0.066(3) 0.091(4) 0.022(3) 0.015(3) 0.011(2)
C25 0.057(3) 0.056(3) 0.070(3) 0.023(2) 0.001(2) 0.012(2)
C25' 0.076(3) 0.043(2) 0.090(4) 0.022(2) 0.015(3) 0.007(2)
C26 0.052(2) 0.051(2) 0.062(3) 0.025(2) 0.015(2) 0.0145(18)
C26' 0.053(2) 0.048(2) 0.078(3) 0.022(2) 0.006(2) 0.0079(18)
C31 0.048(2) 0.043(2) 0.048(2) 0.0183(17) 0.0134(17) 0.0121(16)
C31' 0.046(2) 0.044(2) 0.057(2) 0.0134(18) 0.0159(19) 0.0139(16)
C32 0.047(2) 0.050(2) 0.083(3) 0.025(2) 0.007(2) 0.0073(18)
C32' 0.056(3) 0.104(4) 0.063(3) 0.025(3) 0.014(2) 0.009(3)
C33 0.081(3) 0.039(2) 0.087(4) 0.019(2) 0.012(3) 0.002(2)
C33' 0.056(3) 0.121(5) 0.094(4) 0.025(3) 0.032(3) 0.006(3)
C34 0.086(3) 0.048(2) 0.066(3) 0.025(2) 0.023(2) 0.030(2)
C34' 0.045(2) 0.071(3) 0.102(4) 0.008(3) 0.011(3) 0.010(2)
C35 0.058(2) 0.062(3) 0.077(3) 0.030(2) 0.016(2) 0.027(2)
C35' 0.056(3) 0.057(3) 0.086(4) 0.018(2) -0.002(3) 0.013(2)
C36 0.049(2) 0.047(2) 0.072(3) 0.022(2) 0.014(2) 0.0107(17)
C36' 0.053(2) 0.044(2) 0.071(3) 0.018(2) 0.010(2) 0.0107(17)
C41 0.0414(19) 0.041(2) 0.057(2) 0.0164(18) 0.0073(17) 0.0067(15)
C41' 0.0412(19) 0.040(2) 0.055(2) 0.0192(18) 0.0075(17) 0.0090(15)
C42 0.060(2) 0.048(2) 0.064(3) 0.024(2) 0.023(2) 0.0207(18)
C42' 0.067(3) 0.041(2) 0.066(3) 0.019(2) 0.022(2) 0.0151(18)
C43 0.070(3) 0.045(2) 0.074(3) 0.028(2) 0.020(2) 0.014(2)
C43' 0.074(3) 0.056(3) 0.064(3) 0.019(2) 0.029(2) 0.017(2)
C44' 0.071(3) 0.054(3) 0.060(3) 0.024(2) 0.016(2) 0.008(2)
C44 0.068(3) 0.055(2) 0.058(3) 0.025(2) 0.020(2) 0.007(2)
C45 0.075(3) 0.053(2) 0.066(3) 0.023(2) 0.032(2) 0.016(2)
C45' 0.073(3) 0.046(2) 0.073(3) 0.027(2) 0.013(2) 0.015(2)
C46 0.062(2) 0.041(2) 0.070(3) 0.020(2) 0.022(2) 0.0139(18)
C46' 0.060(2) 0.045(2) 0.060(3) 0.019(2) 0.014(2) 0.0183(18)

loop_
_atom_type_symbol
_atom_type_description
_atom_type_scat_dispersion_real
_atom_type_scat_dispersion_imag
_atom_type_scat_source
C C 0.0033 0.0016 'International Tables Vol C Tables 4.2.6.8 and 6.1.1.4'
H H 0.0000 0.0000 'International Tables Vol C Tables 4.2.6.8 and 6.1.1.4'
Ge Ge 0.1547 1.8001 'International Tables Vol C Tables 4.2.6.8 and 6.1.1.4'

loop_
_geom_angle_atom_site_label_1
_geom_angle_atom_site_label_2
_geom_angle_atom_site_label_3
_geom_angle
C41 Ge1 C21 107.82(15)
C41 Ge1 C31 108.29(15)
C21 Ge1 C31 107.18(15)
C41 Ge1 Ge2 107.06(11)
C21 Ge1 Ge2 115.01(11)
C31 Ge1 Ge2 111.27(11)
C21' Ge1' C31' 106.80(15)
C21' Ge1' C41' 108.52(15)
C31' Ge1' C41' 106.94(16)
C21' Ge1' Ge2' 111.75(11)
C31' Ge1' Ge2' 110.29(11)
C41' Ge1' Ge2' 112.28(11)
C5' Ge2' C1' 109.9(2)
C5' Ge2' C9' 107.5(3)
C1' Ge2' C9' 106.8(2)
C5' Ge2' Ge1' 112.27(15)
C1' Ge2' Ge1' 108.90(12)
C9' Ge2' Ge1' 111.32(18)
C5 Ge2 C1 113.8(3)
C5 Ge2 C9 107.3(4)
C1 Ge2 C9 105.9(3)
C5 Ge2 Ge1 112.46(19)
C1 Ge2 Ge1 109.97(15)
C9 Ge2 Ge1 106.9(2)
C2' C1' Ge2' 116.5(3)
C2 C1 Ge2 117.3(4)
C3' C2' C1' 116.3(4)
C1 C2 C3 115.8(5)
C2' C3' C4' 115.1(5)
C4 C3 C2 118.0(7)
C6' C5' Ge2' 116.3(4)
C6 C5 Ge2 120.6(6)
C5' C6' C7' 112.9(5)
C5 C6 C7 117.9(7)
C8' C7' C6' 114.5(6)
C8 C7 C6 111.5(7)
C10' C9' Ge2' 119.2(6)
C10 C9 Ge2 122.7(8)
C9' C10' C11' 119.0(8)
C9 C10 C11 137.3(13)
C12' C11' C10' 113.0(11)
C12 C11 C10 129.8(15)
C22' C21' C26' 117.0(4)
C22' C21' Ge1' 121.4(3)
C26' C21' Ge1' 121.6(3)
C22 C21 C26 117.3(4)
C22 C21 Ge1 122.1(3)
C26 C21 Ge1 120.5(3)
C21' C22' C23' 122.0(4)
C23 C22 C21 121.5(4)
C22 C23 C24 120.2(4)
C24' C23' C22' 119.8(4)
C25' C24' C23' 119.6(4)
C25 C24 C23 119.2(4)
C24 C25 C26 120.7(4)
C24' C25' C26' 120.5(4)
C25 C26 C21 121.0(4)
C21' C26' C25' 121.1(4)
C36 C31 C32 117.3(3)
C36 C31 Ge1 120.8(3)
C32 C31 Ge1 121.9(3)
C32' C31' C36' 117.2(4)
C32' C31' Ge1' 121.2(3)
C36' C31' Ge1' 121.6(3)
C33 C32 C31 121.2(4)
C31' C32' C33' 121.6(5)
C34 C33 C32 120.1(4)
C34' C33' C32' 120.2(5)
C33 C34 C35 119.4(4)
C35' C34' C33' 119.4(4)
C36 C35 C34 120.4(4)
C34' C35' C36' 120.3(5)
C35 C36 C31 121.5(4)
C35' C36' C31' 121.3(4)
C42 C41 C46 117.1(4)
C42 C41 Ge1 120.9(3)
C46 C41 Ge1 122.0(3)
C46' C41' C42' 116.9(4)
C46' C41' Ge1' 121.5(3)
C42' C41' Ge1' 121.6(3)
C43 C42 C41 121.9(4)
C43' C42' C41' 121.2(4)
C42 C43 C44 120.0(4)
C42' C43' C44' 120.7(4)
C43' C44' C45' 119.2(4)
C45 C44 C43 119.5(4)
C44 C45 C46 121.0(4)
C44' C45' C46' 120.2(4)
C45 C46 C41 120.5(4)
C45' C46' C41' 121.8(4)

loop_
_geom_bond_atom_site_label_1
_geom_bond_atom_site_label_2
_geom_bond_distance
Ge1 C41 1.953(4)
Ge1 C21 1.956(4)
Ge1 C31 1.956(4)
Ge1 Ge2 2.4145(8)
Ge1' C21' 1.954(4)
Ge1' C31' 1.955(4)
Ge1' C41' 1.952(4)
Ge1' Ge2' 2.4270(8)
Ge2' C5' 1.941(5)
Ge2' C1' 1.947(4)
Ge2' C9' 1.987(6)
Ge2 C5 1.902(6)
Ge2 C1 1.921(5)
Ge2 C9 2.006(7)
C1' C2' 1.507(6)
C1 C2 1.503(6)
C2' C3' 1.488(6)
C2 C3 1.519(8)
C3' C4' 1.503(7)
C3 C4 1.360(9)
C5' C6' 1.460(7)
C5 C6 1.422(9)
C6' C7' 1.552(7)
C6 C7 1.518(9)
C7' C8' 1.455(9)
C7 C8 1.431(10)
C9' C10' 1.343(9)
C9 C10 1.293(11)
C10' C11' 1.537(10)
C10 C11 1.295(12)
C11' C12' 1.334(13)
C11 C12 1.299(11)
C21' C22' 1.371(5)
C21' C26' 1.379(5)
C21 C22 1.380(6)
C21 C26 1.385(5)
C22' C23' 1.372(5)
C22 C23 1.374(6)
C23 C24 1.375(6)
C23' C24' 1.372(6)
C24' C25' 1.343(6)
C24 C25 1.357(6)
C25 C26 1.380(5)
C25' C26' 1.387(6)
C31 C36 1.374(5)
C31 C32 1.386(5)
C31' C32' 1.370(6)
C31' C36' 1.386(5)
C32 C33 1.377(5)
C32' C33' 1.377(6)
C33 C34 1.362(6)
C33' C34' 1.372(7)
C34 C35 1.368(6)
C34' C35' 1.353(7)
C35 C36 1.370(5)
C35' C36' 1.382(6)
C41 C42 1.389(5)
C41 C46 1.397(5)
C41' C46' 1.381(5)
C41' C42' 1.395(5)
C42 C43 1.369(5)
C42' C43' 1.368(5)
C43 C44 1.368(6)
C43' C44' 1.372(5)
C44' C45' 1.369(6)
C44 C45 1.367(5)
C45 C46 1.374(5)
C45' C46' 1.376(6)
